data_7041254
loop_
_publ_author_name
'Lada, Zoi G.'
'Soto Beobide, Amaia'
'Savvidou, Aikaterini'
'Raptopoulou, Catherine P.'
'Psycharis, Vassilis'
'Voyiatzis, George A.'
'Turnbull, Mark M.'
'Perlepes, Spyros P.'

_publ_section_title
;
 A unique copper(ii)-assisted transformation of acetylacetone dioxime in
 acetone that leads to one-dimensional, quinoxaline-bridged coordination
 polymers.
;
_journal_issue 1
_journal_name_full 'Dalton transactions (Cambridge, England : 2003)'
_journal_page_first 260
_journal_page_last 274
_journal_paper_doi 10.1039/c6dt03595g
_journal_volume 46
_journal_year 2016
_chemical_formula_sum 'C32 H50 Cu2 N2 O8'
_chemical_formula_weight 717.82
_space_group_crystal_system triclinic
_space_group_IT_number 2
_space_group_name_Hall '-P 1'
_space_group_name_H-M_alt 'P -1'
_symmetry_space_group_name_Hall '-P 1'
_symmetry_space_group_name_H-M 'P -1'
_atom_sites_solution_hydrogens mixed
_audit_creation_method SHELXL-2014/6
_audit_update_record
;
2016-10-26 deposited with the CCDC.
2016-11-28 downloaded from the CCDC.
;
_cell_angle_alpha 71.0440(10)
_cell_angle_beta 82.9830(10)
_cell_angle_gamma 73.7480(10)
_cell_formula_units_Z 2
_cell_length_a 9.9649(2)
_cell_length_b 11.0985(2)
_cell_length_c 17.6722(3)
_cell_measurement_reflns_used 16823
_cell_measurement_temperature 160(2)
_cell_measurement_theta_max 71.81
_cell_measurement_theta_min 6.72
_cell_volume 1773.55(6)
_computing_cell_refinement 'Crystal Clear, Rigaku MSC, 2005'
_computing_data_collection 'Crystal Clear, Rigaku MSC, 2005'
_computing_data_reduction 'Crystal Clear, Rigaku MSC, 2005'
_computing_molecular_graphics 'Diamond ver.3.1'
_computing_publication_material 'publCIF, J.Appl.Cryst. 2010, 43, 920-925'
_computing_structure_refinement 'SHELXL-2014/6 (Sheldrick, 2014)'
_computing_structure_solution 'SHELXS-97 (Sheldrick, 2008)'
_diffrn_ambient_temperature 160(2)
_diffrn_measured_fraction_theta_full 0.893
_diffrn_measured_fraction_theta_max 0.950
_diffrn_measurement_device_type 'Rigaku R-AXIS SPIDER IPDS'
_diffrn_measurement_method '\q scans'
_diffrn_radiation_type CuK\a
_diffrn_radiation_wavelength 1.54178
_diffrn_reflns_av_R_equivalents 0.0456
_diffrn_reflns_av_unetI/netI 0.0578
_diffrn_reflns_Laue_measured_fraction_full 0.893
_diffrn_reflns_Laue_measured_fraction_max 0.950
_diffrn_reflns_limit_h_max 11
_diffrn_reflns_limit_h_min -11
_diffrn_reflns_limit_k_max 12
_diffrn_reflns_limit_k_min -13
_diffrn_reflns_limit_l_max 16
_diffrn_reflns_limit_l_min -20
_diffrn_reflns_number 18264
_diffrn_reflns_point_group_measured_fraction_full 0.893
_diffrn_reflns_point_group_measured_fraction_max 0.950
_diffrn_reflns_theta_full 67.679
_diffrn_reflns_theta_max 64.978
_diffrn_reflns_theta_min 6.713
_diffrn_source
;
fine-focus sealed tube with graphite monochromator
;
_exptl_absorpt_coefficient_mu 1.875
_exptl_absorpt_correction_T_max 1.0
_exptl_absorpt_correction_T_min 0.800
_exptl_absorpt_correction_type empirical
_exptl_absorpt_process_details 'Crystal Clear, Rigaku MSC, 2005'
_exptl_crystal_colour blue-green
_exptl_crystal_density_diffrn 1.344
_exptl_crystal_density_method 'not measured'
_exptl_crystal_description 'hexagonal plate'
_exptl_crystal_F_000 756
_exptl_crystal_size_max 0.43
_exptl_crystal_size_mid 0.33
_exptl_crystal_size_min 0.14
_refine_diff_density_max 0.630
_refine_diff_density_min -0.573
_refine_diff_density_rms 0.067
_refine_ls_extinction_method none
_refine_ls_goodness_of_fit_ref 1.096
_refine_ls_hydrogen_treatment mixed
_refine_ls_matrix_type full
_refine_ls_number_parameters 520
_refine_ls_number_reflns 5724
_refine_ls_number_restraints 0
_refine_ls_restrained_S_all 1.096
_refine_ls_R_factor_all 0.0472
_refine_ls_R_factor_gt 0.0406
_refine_ls_shift/su_max 0.002
_refine_ls_shift/su_mean 0.000
_refine_ls_structure_factor_coef Fsqd
_refine_ls_weighting_details 'w=1/[\s^2^(Fo^2^)+(0.0561P)^2^+0.0323P] where P=(Fo^2^+2Fc^2^)/3'
_refine_ls_weighting_scheme calc
_refine_ls_wR_factor_gt 0.1059
_refine_ls_wR_factor_ref 0.1113
_reflns_Friedel_coverage 0.000
_reflns_number_gt 4789
_reflns_number_total 5724
_reflns_threshold_expression 'I > 2\s(I)'
_cod_data_source_file c6dt03595g2.cif
_cod_data_source_block compound1
_cod_depositor_comments 'Adding full bibliography for 7041254--7041255.cif.'
_cod_original_cell_volume 1773.56(6)
_cod_database_code 7041254
_shelx_space_group_comment
;
The symmetry employed for this shelxl refinement is uniquely defined
by the following loop, which should always be used as a source of
symmetry information in preference to the above space-group names.
They are only intended as comments.
;
_shelxl_version_number 2014/6

loop_
_space_group_symop_operation_xyz
'x, y, z'
'-x, -y, -z'

loop_
_atom_site_label
_atom_site_type_symbol
_atom_site_fract_x
_atom_site_fract_y
_atom_site_fract_z
_atom_site_U_iso_or_equiv
_atom_site_adp_type
_atom_site_occupancy
_atom_site_site_symmetry_order
_atom_site_calc_flag
_atom_site_refinement_flags_posn
_atom_site_refinement_flags_adp
Cu1 Cu 0.45193(3) 0.95294(3) 0.07257(2) 0.02315(13) Uani 1 1 d . .
Cu2 Cu 0.08055(3) 0.95639(3) 0.44545(2) 0.02391(14) Uani 1 1 d . .
N1 N 0.38243(19) 0.89729(19) 0.20318(12) 0.0237(5) Uani 1 1 d . .
N2 N 0.22686(19) 0.90556(18) 0.34682(12) 0.0234(5) Uani 1 1 d . .
O1 O 0.33287(17) 1.13387(17) 0.05455(11) 0.0311(5) Uani 1 1 d . .
O2 O 0.42015(18) 1.21505(17) -0.06882(11) 0.0351(5) Uani 1 1 d . .
O3 O 0.31160(17) 0.91072(17) 0.02521(11) 0.0284(4) Uani 1 1 d . .
O4 O 0.39881(18) 0.98712(18) -0.09918(11) 0.0346(5) Uani 1 1 d . .
O5 O 0.22834(17) 1.00012(17) 0.48750(11) 0.0305(5) Uani 1 1 d . .
O6 O 0.08911(17) 1.07512(17) 0.58136(11) 0.0293(4) Uani 1 1 d . .
O7 O 0.02422(17) 1.14288(16) 0.37888(11) 0.0326(5) Uani 1 1 d . .
O8 O -0.11382(18) 1.21674(16) 0.47266(11) 0.0302(4) Uani 1 1 d . .
C1 C 0.3432(3) 1.2268(3) -0.00803(18) 0.0305(7) Uani 1 1 d . .
C2 C 0.2583(4) 1.3656(3) -0.0121(2) 0.0419(8) Uani 1 1 d . .
C3 C 0.2577(3) 1.4095(2) 0.06191(17) 0.0316(7) Uani 1 1 d . .
C4 C 0.4057(3) 1.3717(3) 0.0911(2) 0.0478(9) Uani 1 1 d . .
H4A H 0.4380 1.2755 0.1125 0.067 Uiso 1 1 calc R U
H4B H 0.4065 1.4111 0.1332 0.067 Uiso 1 1 calc R U
H4C H 0.4680 1.4040 0.0463 0.067 Uiso 1 1 calc R U
C5 C 0.2019(4) 1.5595(3) 0.0359(3) 0.0502(10) Uani 1 1 d . .
C6 C 0.1621(3) 1.3498(3) 0.12919(18) 0.0442(8) Uani 1 1 d . .
H6A H 0.0661 1.3787 0.1108 0.062 Uiso 1 1 calc R U
H6B H 0.1651 1.3789 0.1756 0.062 Uiso 1 1 calc R U
H6C H 0.1937 1.2534 0.1444 0.062 Uiso 1 1 calc R U
C7 C 0.3123(2) 0.9347(2) -0.04954(18) 0.0260(6) Uani 1 1 d . .
C8 C 0.2046(3) 0.8956(3) -0.08330(19) 0.0284(6) Uani 1 1 d . .
C9 C 0.1114(3) 1.0064(3) -0.14699(16) 0.0293(7) Uani 1 1 d . .
C10 C 0.0548(3) 1.1277(3) -0.1173(2) 0.0541(9) Uani 1 1 d . .
H10A H 0.1326 1.1622 -0.1124 0.076 Uiso 1 1 calc R U
H10B H 0.0069 1.1024 -0.0650 0.076 Uiso 1 1 calc R U
H10C H -0.0112 1.1958 -0.1556 0.076 Uiso 1 1 calc R U
C11 C -0.0097(3) 0.9532(3) -0.15751(19) 0.0468(8) Uani 1 1 d . .
H11A H -0.0650 0.9350 -0.1072 0.065 Uiso 1 1 calc R U
H11B H 0.0281 0.8718 -0.1720 0.065 Uiso 1 1 calc R U
H11C H -0.0694 1.0190 -0.2000 0.065 Uiso 1 1 calc R U
C12 C 0.1902(3) 1.0455(3) -0.22650(19) 0.0487(8) Uani 1 1 d . .
H12A H 0.2652 1.0824 -0.2200 0.068 Uiso 1 1 calc R U
H12B H 0.1257 1.1118 -0.2664 0.068 Uiso 1 1 calc R U
H12C H 0.2307 0.9677 -0.2444 0.068 Uiso 1 1 calc R U
C13 C 0.2046(3) 1.0520(2) 0.54321(16) 0.0256(6) Uani 1 1 d . .
C14 C 0.3241(3) 1.0930(3) 0.56524(18) 0.0273(6) Uani 1 1 d . .
C15 C 0.3275(3) 1.2373(2) 0.51821(17) 0.0271(6) Uani 1 1 d . .
C16 C 0.3473(3) 1.2567(3) 0.42807(16) 0.0347(7) Uani 1 1 d . .
H16A H 0.2662 1.2434 0.4086 0.049 Uiso 1 1 calc R U
H16B H 0.4321 1.1928 0.4178 0.049 Uiso 1 1 calc R U
H16C H 0.3563 1.3462 0.4001 0.049 Uiso 1 1 calc R U
C17 C 0.4514(3) 1.2635(3) 0.5477(2) 0.0395(8) Uani 1 1 d . .
C18 C 0.1917(3) 1.3341(3) 0.5344(2) 0.0368(8) Uani 1 1 d . .
C19 C -0.0558(3) 1.2331(2) 0.40310(17) 0.0264(6) Uani 1 1 d . .
C20 C -0.0824(3) 1.3716(3) 0.34657(18) 0.0287(6) Uani 1 1 d . .
C21 C -0.2220(3) 1.4228(3) 0.30213(17) 0.0331(7) Uani 1 1 d . .
C22 C -0.2262(5) 1.5619(4) 0.2473(3) 0.0553(10) Uani 1 1 d . .
C23 C -0.3453(3) 1.4272(3) 0.36160(19) 0.0528(9) Uani 1 1 d . .
H23A H -0.3377 1.4791 0.3956 0.074 Uiso 1 1 calc R U
H23B H -0.3454 1.3373 0.3950 0.074 Uiso 1 1 calc R U
H23C H -0.4325 1.4679 0.3326 0.074 Uiso 1 1 calc R U
C24 C -0.2229(5) 1.3352(4) 0.2513(3) 0.0613(12) Uani 1 1 d . .
C25 C 0.3731(3) 0.9894(2) 0.23694(17) 0.0266(6) Uani 1 1 d . .
C26 C 0.2951(3) 0.9943(2) 0.30793(16) 0.0259(6) Uani 1 1 d . .
C27 C 0.2392(2) 0.8040(2) 0.31602(15) 0.0222(6) Uani 1 1 d . .
C28 C 0.1693(3) 0.7045(2) 0.35540(18) 0.0286(6) Uani 1 1 d . .
C29 C 0.1786(3) 0.6062(3) 0.32399(18) 0.0314(7) Uani 1 1 d . .
C30 C 0.2572(3) 0.6007(3) 0.25330(18) 0.0324(7) Uani 1 1 d . .
C31 C 0.3255(3) 0.6955(2) 0.21325(17) 0.0283(6) Uani 1 1 d . .
C32 C 0.3175(2) 0.7993(2) 0.24422(15) 0.0204(5) Uani 1 1 d . .
H2A H 0.304(3) 1.422(3) -0.0529(19) 0.062(11) Uiso 1 1 d . .
H2B H 0.166(3) 1.368(3) -0.0188(17) 0.051(10) Uiso 1 1 d . .
H5A H 0.259(4) 1.592(3) 0.002(2) 0.067(13) Uiso 1 1 d . .
H5B H 0.112(3) 1.589(3) 0.0105(18) 0.047(9) Uiso 1 1 d . .
H5C H 0.194(3) 1.596(3) 0.0776(19) 0.054(10) Uiso 1 1 d . .
H8A H 0.146(2) 0.865(2) -0.0428(15) 0.021(7) Uiso 1 1 d . .
H8B H 0.258(3) 0.830(3) -0.1083(16) 0.044(9) Uiso 1 1 d . .
H14A H 0.414(2) 1.030(2) 0.5593(13) 0.025(7) Uiso 1 1 d . .
H14B H 0.323(3) 1.081(2) 0.6245(17) 0.037(8) Uiso 1 1 d . .
H17A H 0.538(3) 1.201(2) 0.5392(14) 0.028(7) Uiso 1 1 d . .
H17B H 0.456(2) 1.355(2) 0.5216(15) 0.033(7) Uiso 1 1 d . .
H17C H 0.439(3) 1.252(2) 0.6035(16) 0.028(8) Uiso 1 1 d . .
H18A H 0.109(3) 1.326(2) 0.5096(15) 0.035(7) Uiso 1 1 d . .
H18B H 0.199(3) 1.419(3) 0.5095(17) 0.048(9) Uiso 1 1 d . .
H18C H 0.180(3) 1.321(3) 0.5865(17) 0.035(9) Uiso 1 1 d . .
H20A H -0.081(2) 1.432(2) 0.3753(15) 0.029(7) Uiso 1 1 d . .
H20B H -0.003(2) 1.379(2) 0.3026(14) 0.025(7) Uiso 1 1 d . .
H22A H -0.154(4) 1.557(3) 0.209(2) 0.065(12) Uiso 1 1 d . .
H22B H -0.301(3) 1.594(3) 0.224(2) 0.055(11) Uiso 1 1 d . .
H22C H -0.225(3) 1.623(3) 0.2830(18) 0.060(10) Uiso 1 1 d . .
H24A H -0.227(3) 1.256(3) 0.2827(19) 0.054(11) Uiso 1 1 d . .
H24B H -0.302(4) 1.363(3) 0.226(2) 0.075(13) Uiso 1 1 d . .
H24C H -0.131(4) 1.313(4) 0.216(2) 0.110(16) Uiso 1 1 d . .
H25 H 0.416(2) 1.051(2) 0.2091(13) 0.017(6) Uiso 1 1 d . .
H26 H 0.289(3) 1.070(3) 0.3262(15) 0.040(8) Uiso 1 1 d . .
H28 H 0.111(2) 0.710(2) 0.3997(15) 0.025(7) Uiso 1 1 d . .
H29 H 0.126(2) 0.539(2) 0.3478(15) 0.037(7) Uiso 1 1 d . .
H30 H 0.266(3) 0.534(2) 0.2341(15) 0.033(8) Uiso 1 1 d . .
H31 H 0.388(3) 0.698(2) 0.1641(16) 0.043(8) Uiso 1 1 d . .

loop_
_atom_site_aniso_label
_atom_site_aniso_U_11
_atom_site_aniso_U_22
_atom_site_aniso_U_33
_atom_site_aniso_U_23
_atom_site_aniso_U_13
_atom_site_aniso_U_12
Cu1 0.0206(2) 0.0255(2) 0.0226(3) -0.00783(18) 0.00145(17) -0.00507(16)
Cu2 0.0250(2) 0.0192(2) 0.0252(3) -0.00698(19) 0.00518(18) -0.00420(16)
N1 0.0211(11) 0.0263(11) 0.0229(14) -0.0082(10) 0.0028(9) -0.0055(9)
N2 0.0224(11) 0.0224(11) 0.0263(14) -0.0102(10) 0.0012(9) -0.0048(9)
O1 0.0357(11) 0.0244(9) 0.0292(13) -0.0089(9) 0.0079(9) -0.0042(8)
O2 0.0359(11) 0.0326(11) 0.0269(13) -0.0066(9) 0.0038(9) 0.0018(8)
O3 0.0316(10) 0.0324(10) 0.0225(12) -0.0057(9) 0.0001(8) -0.0138(8)
O4 0.0320(10) 0.0510(12) 0.0248(12) -0.0079(10) 0.0027(9) -0.0228(9)
O5 0.0304(10) 0.0305(10) 0.0359(13) -0.0187(9) 0.0074(8) -0.0095(8)
O6 0.0263(10) 0.0353(10) 0.0276(12) -0.0141(9) 0.0081(8) -0.0085(8)
O7 0.0344(10) 0.0218(9) 0.0311(13) -0.0029(9) 0.0083(9) -0.0008(8)
O8 0.0360(10) 0.0215(9) 0.0271(12) -0.0051(9) 0.0047(9) -0.0028(8)
C1 0.0225(14) 0.0357(16) 0.035(2) -0.0171(15) -0.0042(12) -0.0009(12)
C2 0.047(2) 0.0325(17) 0.035(2) -0.0102(16) 0.0028(16) 0.0043(15)
C3 0.0323(15) 0.0233(14) 0.038(2) -0.0130(13) 0.0026(13) -0.0028(11)
C4 0.0407(18) 0.0340(16) 0.070(3) -0.0155(17) -0.0023(16) -0.0124(14)
C5 0.054(2) 0.0319(18) 0.060(3) -0.0171(19) 0.006(2) -0.0030(16)
C6 0.0457(18) 0.0415(17) 0.045(2) -0.0181(16) 0.0115(15) -0.0106(14)
C7 0.0203(13) 0.0215(13) 0.0324(19) -0.0062(13) -0.0031(12) -0.0006(10)
C8 0.0274(15) 0.0292(15) 0.0281(19) -0.0051(14) 0.0004(13) -0.0116(12)
C9 0.0220(13) 0.0320(14) 0.0320(19) -0.0065(13) -0.0032(12) -0.0066(11)
C10 0.0423(19) 0.0350(17) 0.075(3) -0.0170(18) 0.0024(17) 0.0040(14)
C11 0.0312(16) 0.0535(19) 0.054(2) -0.0080(17) -0.0158(15) -0.0120(14)
C12 0.0462(19) 0.068(2) 0.028(2) -0.0059(17) -0.0017(15) -0.0192(16)
C13 0.0325(15) 0.0139(12) 0.0252(18) -0.0004(12) -0.0011(12) -0.0042(10)
C14 0.0269(15) 0.0275(14) 0.0252(19) -0.0079(13) -0.0006(12) -0.0037(11)
C15 0.0243(13) 0.0235(13) 0.0344(19) -0.0116(13) 0.0033(12) -0.0061(10)
C16 0.0367(16) 0.0303(15) 0.0327(19) -0.0070(14) 0.0045(13) -0.0073(12)
C17 0.0313(17) 0.0417(19) 0.049(3) -0.0159(18) -0.0005(16) -0.0122(14)
C18 0.0321(17) 0.0300(17) 0.046(3) -0.0151(17) 0.0027(15) -0.0024(13)
C19 0.0225(13) 0.0235(14) 0.0324(19) -0.0067(13) -0.0011(12) -0.0067(11)
C20 0.0288(15) 0.0230(14) 0.0301(19) -0.0030(13) 0.0021(12) -0.0075(11)
C21 0.0354(16) 0.0289(14) 0.0294(19) -0.0035(13) -0.0052(13) -0.0043(12)
C22 0.062(3) 0.038(2) 0.047(3) 0.0053(19) -0.011(2) -0.0005(18)
C23 0.0280(16) 0.060(2) 0.056(2) -0.0066(18) -0.0009(15) -0.0006(14)
C24 0.079(3) 0.050(2) 0.061(3) -0.021(2) -0.026(3) -0.012(2)
C25 0.0283(14) 0.0258(14) 0.0281(19) -0.0095(13) 0.0044(12) -0.0115(11)
C26 0.0277(14) 0.0274(14) 0.0244(18) -0.0102(13) 0.0036(11) -0.0092(11)
C27 0.0205(12) 0.0196(12) 0.0240(17) -0.0055(12) -0.0003(11) -0.0026(10)
C28 0.0266(14) 0.0257(14) 0.0301(19) -0.0064(13) 0.0049(12) -0.0066(11)
C29 0.0327(15) 0.0241(14) 0.039(2) -0.0113(13) 0.0027(13) -0.0094(12)
C30 0.0415(16) 0.0220(14) 0.037(2) -0.0139(14) -0.0028(13) -0.0060(12)
C31 0.0291(15) 0.0270(14) 0.0285(19) -0.0126(13) 0.0015(12) -0.0028(11)
C32 0.0182(12) 0.0213(12) 0.0187(16) -0.0060(11) 0.0002(10) -0.0009(10)

loop_
_atom_type_symbol
_atom_type_description
_atom_type_scat_dispersion_real
_atom_type_scat_dispersion_imag
_atom_type_scat_source
C C 0.0181 0.0091 'International Tables Vol C Tables 4.2.6.8 and 6.1.1.4'
H H 0.0000 0.0000 'International Tables Vol C Tables 4.2.6.8 and 6.1.1.4'
N N 0.0311 0.0180 'International Tables Vol C Tables 4.2.6.8 and 6.1.1.4'
O O 0.0492 0.0322 'International Tables Vol C Tables 4.2.6.8 and 6.1.1.4'
Cu Cu -1.9646 0.5888 'International Tables Vol C Tables 4.2.6.8 and 6.1.1.4'

loop_
_geom_angle_atom_site_label_1
_geom_angle_atom_site_label_2
_geom_angle_atom_site_label_3
_geom_angle
_geom_angle_site_symmetry_1
_geom_angle_site_symmetry_3
O3 Cu1 O4 169.13(7) . 2_675
O3 Cu1 O2 88.39(7) . 2_675
O4 Cu1 O2 92.28(8) 2_675 2_675
O3 Cu1 O1 89.51(7) . .
O4 Cu1 O1 87.79(8) 2_675 .
O2 Cu1 O1 169.10(8) 2_675 .
O3 Cu1 N1 101.13(7) . .
O4 Cu1 N1 89.45(7) 2_675 .
O2 Cu1 N1 99.92(8) 2_675 .
O1 Cu1 N1 90.98(7) . .
O3 Cu1 Cu1 87.40(6) . 2_675
O4 Cu1 Cu1 81.85(6) 2_675 2_675
O2 Cu1 Cu1 85.06(6) 2_675 2_675
O1 Cu1 Cu1 84.17(5) . 2_675
N1 Cu1 Cu1 170.17(5) . 2_675
O6 Cu2 O8 88.27(7) 2_576 2_576
O6 Cu2 O5 169.40(7) 2_576 .
O8 Cu2 O5 90.91(7) 2_576 .
O6 Cu2 O7 90.76(7) 2_576 .
O8 Cu2 O7 169.11(7) 2_576 .
O5 Cu2 O7 88.05(7) . .
O6 Cu2 N2 99.91(7) 2_576 .
O8 Cu2 N2 100.22(7) 2_576 .
O5 Cu2 N2 90.63(7) . .
O7 Cu2 N2 90.63(7) . .
O6 Cu2 Cu2 84.53(5) 2_576 2_576
O8 Cu2 Cu2 85.56(5) 2_576 2_576
O5 Cu2 Cu2 84.88(5) . 2_576
O7 Cu2 Cu2 83.56(5) . 2_576
N2 Cu2 Cu2 172.76(5) . 2_576
C25 N1 C32 116.2(2) . .
C25 N1 Cu1 113.68(17) . .
C32 N1 Cu1 127.92(16) . .
C26 N2 C27 116.7(2) . .
C26 N2 Cu2 114.62(16) . .
C27 N2 Cu2 128.03(16) . .
C1 O1 Cu1 122.77(17) . .
C1 O2 Cu1 122.41(18) . 2_675
C7 O3 Cu1 119.86(15) . .
C7 O4 Cu1 125.76(18) . 2_675
C13 O5 Cu2 122.13(16) . .
C13 O6 Cu2 122.69(17) . 2_576
C19 O7 Cu2 124.06(18) . .
C19 O8 Cu2 122.08(16) . 2_576
O1 C1 O2 125.4(2) . .
O1 C1 C2 118.6(3) . .
O2 C1 C2 116.0(3) . .
C1 C2 C3 116.8(3) . .
C1 C2 H2A 104.8(19) . .
C3 C2 H2A 104.4(19) . .
C1 C2 H2B 105.8(18) . .
C3 C2 H2B 106.9(18) . .
H2A C2 H2B 119(3) . .
C4 C3 C6 110.0(2) . .
C4 C3 C5 109.6(3) . .
C6 C3 C5 108.6(3) . .
C4 C3 C2 110.0(2) . .
C6 C3 C2 111.7(2) . .
C5 C3 C2 106.8(3) . .
C3 C4 H4A 109.5 . .
C3 C4 H4B 109.5 . .
H4A C4 H4B 109.5 . .
C3 C4 H4C 109.5 . .
H4A C4 H4C 109.5 . .
H4B C4 H4C 109.5 . .
C3 C5 H5A 108(2) . .
C3 C5 H5B 112.4(17) . .
H5A C5 H5B 107(3) . .
C3 C5 H5C 114(2) . .
H5A C5 H5C 106(3) . .
H5B C5 H5C 109(3) . .
C3 C6 H6A 109.5 . .
C3 C6 H6B 109.5 . .
H6A C6 H6B 109.5 . .
C3 C6 H6C 109.5 . .
H6A C6 H6C 109.5 . .
H6B C6 H6C 109.5 . .
O3 C7 O4 125.1(2) . .
O3 C7 C8 117.9(2) . .
O4 C7 C8 117.0(3) . .
C7 C8 C9 115.9(2) . .
C7 C8 H8A 108.5(15) . .
C9 C8 H8A 106.2(15) . .
C7 C8 H8B 105.0(15) . .
C9 C8 H8B 107.7(16) . .
H8A C8 H8B 114(2) . .
C12 C9 C8 112.0(2) . .
C12 C9 C11 109.7(2) . .
C8 C9 C11 106.5(2) . .
C12 C9 C10 109.0(2) . .
C8 C9 C10 109.3(2) . .
C11 C9 C10 110.3(2) . .
C9 C10 H10A 109.5 . .
C9 C10 H10B 109.5 . .
H10A C10 H10B 109.5 . .
C9 C10 H10C 109.5 . .
H10A C10 H10C 109.5 . .
H10B C10 H10C 109.5 . .
C9 C11 H11A 109.5 . .
C9 C11 H11B 109.5 . .
H11A C11 H11B 109.5 . .
C9 C11 H11C 109.5 . .
H11A C11 H11C 109.5 . .
H11B C11 H11C 109.5 . .
C9 C12 H12A 109.5 . .
C9 C12 H12B 109.5 . .
H12A C12 H12B 109.5 . .
C9 C12 H12C 109.5 . .
H12A C12 H12C 109.5 . .
H12B C12 H12C 109.5 . .
O5 C13 O6 125.7(2) . .
O5 C13 C14 117.2(2) . .
O6 C13 C14 117.1(2) . .
C13 C14 C15 113.5(2) . .
C13 C14 H14A 110.0(13) . .
C15 C14 H14A 111.5(13) . .
C13 C14 H14B 112.0(14) . .
C15 C14 H14B 109.0(15) . .
H14A C14 H14B 100.0(19) . .
C17 C15 C16 109.3(2) . .
C17 C15 C18 109.4(2) . .
C16 C15 C18 109.4(2) . .
C17 C15 C14 107.1(2) . .
C16 C15 C14 111.0(2) . .
C18 C15 C14 110.5(2) . .
C15 C16 H16A 109.5 . .
C15 C16 H16B 109.5 . .
H16A C16 H16B 109.5 . .
C15 C16 H16C 109.5 . .
H16A C16 H16C 109.5 . .
H16B C16 H16C 109.5 . .
C15 C17 H17A 110.1(14) . .
C15 C17 H17B 110.4(14) . .
H17A C17 H17B 112(2) . .
C15 C17 H17C 109.7(15) . .
H17A C17 H17C 108(2) . .
H17B C17 H17C 107(2) . .
C15 C18 H18A 111.0(14) . .
C15 C18 H18B 109.1(18) . .
H18A C18 H18B 105(2) . .
C15 C18 H18C 108.9(19) . .
H18A C18 H18C 113(2) . .
H18B C18 H18C 109(3) . .
O7 C19 O8 124.7(2) . .
O7 C19 C20 117.7(2) . .
O8 C19 C20 117.6(2) . .
C19 C20 C21 115.5(2) . .
C19 C20 H20A 109.9(15) . .
C21 C20 H20A 107.9(15) . .
C19 C20 H20B 110.3(13) . .
C21 C20 H20B 106.5(13) . .
H20A C20 H20B 106.3(19) . .
C23 C21 C22 109.5(3) . .
C23 C21 C24 111.8(3) . .
C22 C21 C24 109.1(3) . .
C23 C21 C20 110.3(2) . .
C22 C21 C20 106.8(3) . .
C24 C21 C20 109.2(3) . .
C21 C22 H22A 108(2) . .
C21 C22 H22B 110(2) . .
H22A C22 H22B 108(3) . .
C21 C22 H22C 109.0(17) . .
H22A C22 H22C 116(3) . .
H22B C22 H22C 106(3) . .
C21 C23 H23A 109.5 . .
C21 C23 H23B 109.5 . .
H23A C23 H23B 109.5 . .
C21 C23 H23C 109.5 . .
H23A C23 H23C 109.5 . .
H23B C23 H23C 109.5 . .
C21 C24 H24A 110(2) . .
C21 C24 H24B 110(2) . .
H24A C24 H24B 102(3) . .
C21 C24 H24C 116(2) . .
H24A C24 H24C 102(3) . .
H24B C24 H24C 115(3) . .
N1 C25 C26 123.1(2) . .
N1 C25 H25 113.8(15) . .
C26 C25 H25 123.0(15) . .
N2 C26 C25 122.2(2) . .
N2 C26 H26 120.5(15) . .
C25 C26 H26 117.2(15) . .
N2 C27 C32 121.0(2) . .
N2 C27 C28 119.6(2) . .
C32 C27 C28 119.4(2) . .
C29 C28 C27 119.6(3) . .
C29 C28 H28 119.8(15) . .
C27 C28 H28 120.3(15) . .
C28 C29 C30 121.0(3) . .
C28 C29 H29 121.8(15) . .
C30 C29 H29 117.1(15) . .
C31 C30 C29 121.1(3) . .
C31 C30 H30 118.1(17) . .
C29 C30 H30 120.7(17) . .
C30 C31 C32 119.3(3) . .
C30 C31 H31 127.0(14) . .
C32 C31 H31 113.7(14) . .
N1 C32 C31 119.7(2) . .
N1 C32 C27 120.6(2) . .
C31 C32 C27 119.6(2) . .

loop_
_geom_bond_atom_site_label_1
_geom_bond_atom_site_label_2
_geom_bond_distance
_geom_bond_site_symmetry_2
Cu1 O3 1.9450(16) .
Cu1 O4 1.9504(16) 2_675
Cu1 O2 1.9582(18) 2_675
Cu1 O1 1.9709(17) .
Cu1 N1 2.261(2) .
Cu1 Cu1 2.6091(7) 2_675
Cu2 O6 1.9595(16) 2_576
Cu2 O8 1.9622(17) 2_576
Cu2 O5 1.9642(17) .
Cu2 O7 1.9779(17) .
Cu2 N2 2.245(2) .
Cu2 Cu2 2.6112(7) 2_576
N1 C25 1.319(3) .
N1 C32 1.376(3) .
N2 C26 1.314(3) .
N2 C27 1.373(3) .
O1 C1 1.260(3) .
O2 C1 1.262(3) .
O2 Cu1 1.9583(18) 2_675
O3 C7 1.260(3) .
O4 C7 1.271(3) .
O4 Cu1 1.9504(16) 2_675
O5 C13 1.262(3) .
O6 C13 1.266(3) .
O6 Cu2 1.9595(16) 2_576
O7 C19 1.253(3) .
O8 C19 1.272(3) .
O8 Cu2 1.9622(17) 2_576
C1 C2 1.520(4) .
C2 C3 1.534(4) .
C2 H2A 0.95(3) .
C2 H2B 0.93(3) .
C3 C4 1.522(3) .
C3 C6 1.525(4) .
C3 C5 1.530(4) .
C4 H4A 0.9800 .
C4 H4B 0.9800 .
C4 H4C 0.9800 .
C5 H5A 0.84(3) .
C5 H5B 0.97(3) .
C5 H5C 0.94(3) .
C6 H6A 0.9800 .
C6 H6B 0.9800 .
C6 H6C 0.9800 .
C7 C8 1.510(3) .
C8 C9 1.536(4) .
C8 H8A 0.90(2) .
C8 H8B 0.97(3) .
C9 C12 1.518(4) .
C9 C11 1.537(3) .
C9 C10 1.538(4) .
C10 H10A 0.9800 .
C10 H10B 0.9800 .
C10 H10C 0.9800 .
C11 H11A 0.9800 .
C11 H11B 0.9800 .
C11 H11C 0.9800 .
C12 H12A 0.9800 .
C12 H12B 0.9800 .
C12 H12C 0.9800 .
C13 C14 1.519(3) .
C14 C15 1.554(3) .
C14 H14A 0.99(2) .
C14 H14B 1.01(3) .
C15 C17 1.529(4) .
C15 C16 1.532(4) .
C15 C18 1.536(4) .
C16 H16A 0.9800 .
C16 H16B 0.9800 .
C16 H16C 0.9800 .
C17 H17A 0.97(2) .
C17 H17B 0.98(2) .
C17 H17C 0.95(2) .
C18 H18A 1.01(3) .
C18 H18B 0.92(3) .
C18 H18C 0.88(3) .
C19 C20 1.506(3) .
C20 C21 1.552(3) .
C20 H20A 0.97(2) .
C20 H20B 1.04(2) .
C21 C23 1.517(4) .
C21 C22 1.525(4) .
C21 C24 1.525(4) .
C22 H22A 0.92(3) .
C22 H22B 0.83(3) .
C22 H22C 1.07(3) .
C23 H23A 0.9800 .
C23 H23B 0.9800 .
C23 H23C 0.9800 .
C24 H24A 0.89(3) .
C24 H24B 0.88(3) .
C24 H24C 1.06(4) .
C25 C26 1.402(3) .
C25 H25 0.88(2) .
C26 H26 0.98(2) .
C27 C32 1.414(3) .
C27 C28 1.415(3) .
C28 C29 1.354(3) .
C28 H28 0.92(2) .
C29 C30 1.401(4) .
C29 H29 0.99(2) .
C30 C31 1.367(4) .
C30 H30 0.88(2) .
C31 C32 1.408(3) .
C31 H31 1.00(3) .
